data_7051532
loop_
_publ_author_name
'Brooks, Simon J.'
'Edwards, Peter R.'
'Gale, Philip A.'
'Light, Mark E.'

_publ_section_title
;
 Carboxylate complexation by a family of easy-to-make
 ortho-phenylenediamine based bis-ureas: studies in solution and the
 solid state
;
_journal_issue 1
_journal_name_full 'New Journal of Chemistry'
_journal_page_first 65
_journal_paper_doi 10.1039/b511963d
_journal_volume 30
_journal_year 2006
_chemical_formula_sum 'C20 H18 N4 S2'
_chemical_formula_weight 378.50
_chemical_name_systematic
;
?
;
_space_group_IT_number 14
_symmetry_cell_setting monoclinic
_symmetry_space_group_name_Hall '-P 2ybc'
_symmetry_space_group_name_H-M 'P 1 21/c 1'
_atom_sites_solution_hydrogens geom
_atom_sites_solution_primary direct
_atom_sites_solution_secondary difmap
_audit_creation_method SHELXL-97
_cell_angle_alpha 90.00
_cell_angle_beta 103.535(2)
_cell_angle_gamma 90.00
_cell_formula_units_Z 4
_cell_length_a 7.9841(3)
_cell_length_b 26.3041(11)
_cell_length_c 8.9855(2)
_cell_measurement_reflns_used 4135
_cell_measurement_temperature 120(2)
_cell_measurement_theta_max 27.48
_cell_measurement_theta_min 2.91
_cell_volume 1834.68(11)
_computing_cell_refinement 'DENZO (Otwinowski & Minor, 1997) & COLLECT (Hooft, R.W.W., 1998)'
_computing_data_collection 'COLLECT (Hooft, R.W.W., 1998)'
_computing_data_reduction 'DENZO (Otwinowski & Minor, 1997) & COLLECT (Hooft, R.W.W., 1998)'
_computing_molecular_graphics 'CAMERON (Watkin, et al., 1993)'
_computing_publication_material 'WINGX (Farrugia, 1998)'
_computing_structure_refinement 'SHELXL-97 (Sheldrick, 1997)'
_computing_structure_solution 'SHELXS-97 (Sheldrick, 1997)'
_diffrn_ambient_temperature 120(2)
_diffrn_detector_area_resol_mean 9.091
_diffrn_measured_fraction_theta_full 0.997
_diffrn_measured_fraction_theta_max 0.997
_diffrn_measurement_device_type 'Bruker-Nonius CCD camera on \k-goniostat'
_diffrn_measurement_method '\f & \w scans to fill the asymmetric unit'
_diffrn_radiation_monochromator '10cm confocal mirrors'
_diffrn_radiation_source 'Bruker Nonius FR591 Rotating Anode'
_diffrn_radiation_type MoK\a
_diffrn_radiation_wavelength 0.71073
_diffrn_reflns_av_R_equivalents 0.1003
_diffrn_reflns_av_sigmaI/netI 0.0911
_diffrn_reflns_limit_h_max 10
_diffrn_reflns_limit_h_min -10
_diffrn_reflns_limit_k_max 34
_diffrn_reflns_limit_k_min -34
_diffrn_reflns_limit_l_max 11
_diffrn_reflns_limit_l_min -11
_diffrn_reflns_number 23129
_diffrn_reflns_theta_full 27.48
_diffrn_reflns_theta_max 27.48
_diffrn_reflns_theta_min 3.05
_diffrn_standards_number 0
_exptl_absorpt_coefficient_mu 0.302
_exptl_absorpt_correction_T_max 0.9940
_exptl_absorpt_correction_T_min 0.9184
_exptl_absorpt_correction_type multi-scan
_exptl_absorpt_process_details
;
SADABS V2.10 (Sheldrick, G.M., 2003)
;
_exptl_crystal_colour Colourless
_exptl_crystal_density_diffrn 1.370
_exptl_crystal_density_method 'not measured'
_exptl_crystal_description Plate
_exptl_crystal_F_000 792
_exptl_crystal_size_max 0.25
_exptl_crystal_size_mid 0.1
_exptl_crystal_size_min 0.02
_refine_diff_density_max 0.330
_refine_diff_density_min -0.409
_refine_diff_density_rms 0.081
_refine_ls_extinction_method none
_refine_ls_goodness_of_fit_ref 1.018
_refine_ls_hydrogen_treatment constr
_refine_ls_matrix_type full
_refine_ls_number_parameters 235
_refine_ls_number_reflns 4200
_refine_ls_number_restraints 0
_refine_ls_restrained_S_all 1.018
_refine_ls_R_factor_all 0.1028
_refine_ls_R_factor_gt 0.0522
_refine_ls_shift/su_max 0.001
_refine_ls_shift/su_mean 0.000
_refine_ls_structure_factor_coef Fsqd
_refine_ls_weighting_details 'calc w=1/[\s^2^(Fo^2^)+(0.0420P)^2^+1.4605P] where P=(Fo^2^+2Fc^2^)/3'
_refine_ls_weighting_scheme calc
_refine_ls_wR_factor_gt 0.1063
_refine_ls_wR_factor_ref 0.1242
_reflns_number_gt 2774
_reflns_number_total 4200
_reflns_threshold_expression >2sigma(I)
_cod_data_source_file b511963d.txt
_cod_data_source_block 2005sot1055
_cod_depositor_comments
;
The following automatic conversions were performed:
'_symmetry_cell_setting' value 'Monoclinic' changed to 'monoclinic'
according to '/home/saulius/struct/CIF-dictionaries/cif_core.dic'
dictionary named 'cif_core.dic' version 2.4.1 from 2010-06-29.

Automatic conversion script
Id: cif_fix_enum 1527 2010-12-29 10:47:43Z saulius 
;
_cod_original_sg_symbol_H-M P2(1)/c
_cod_database_code 7051532

loop_
_symmetry_equiv_pos_as_xyz
'x, y, z'
'-x, y+1/2, -z+1/2'
'-x, -y, -z'
'x, -y-1/2, z-1/2'

loop_
_atom_site_label
_atom_site_type_symbol
_atom_site_fract_x
_atom_site_fract_y
_atom_site_fract_z
_atom_site_U_iso_or_equiv
_atom_site_adp_type
_atom_site_occupancy
_atom_site_symmetry_multiplicity
_atom_site_calc_flag
_atom_site_refinement_flags
_atom_site_disorder_assembly
_atom_site_disorder_group
C1 C 0.1561(4) 0.59977(11) 0.4983(3) 0.0215(6) Uani 1 1 d . . .
H1 H 0.0757 0.6237 0.4437 0.026 Uiso 1 1 calc R . .
C2 C 0.1384(4) 0.54897(12) 0.4605(3) 0.0290(7) Uani 1 1 d . . .
H2 H 0.0461 0.5382 0.3793 0.035 Uiso 1 1 calc R . .
C3 C 0.2541(4) 0.51325(12) 0.5399(3) 0.0328(7) Uani 1 1 d . . .
H3 H 0.2418 0.4782 0.5136 0.039 Uiso 1 1 calc R . .
C4 C 0.3868(4) 0.52962(11) 0.6576(3) 0.0282(7) Uani 1 1 d . . .
H4 H 0.4656 0.5054 0.7129 0.034 Uiso 1 1 calc R . .
C5 C 0.4080(4) 0.58035(11) 0.6969(3) 0.0225(6) Uani 1 1 d . . .
H5 H 0.5007 0.5909 0.7779 0.027 Uiso 1 1 calc R . .
C6 C 0.2917(3) 0.61609(11) 0.6163(3) 0.0186(6) Uani 1 1 d . . .
C7 C 0.4133(3) 0.69511(11) 0.7552(3) 0.0171(6) Uani 1 1 d . . .
C8 C 0.5506(3) 0.77951(10) 0.8161(3) 0.0174(6) Uani 1 1 d . . .
C9 C 0.4690(3) 0.82664(10) 0.8082(3) 0.0189(6) Uani 1 1 d . . .
H9 H 0.3584 0.8311 0.7419 0.023 Uiso 1 1 calc R . .
C10 C 0.5482(4) 0.86699(11) 0.8964(3) 0.0209(6) Uani 1 1 d . . .
H10 H 0.4937 0.8993 0.8887 0.025 Uiso 1 1 calc R . .
C11 C 0.7071(4) 0.85984(11) 0.9956(3) 0.0231(6) Uani 1 1 d . . .
H11 H 0.7600 0.8871 1.0585 0.028 Uiso 1 1 calc R . .
C12 C 0.7894(3) 0.81363(10) 1.0043(3) 0.0198(6) Uani 1 1 d . . .
H12 H 0.8975 0.8091 1.0745 0.024 Uiso 1 1 calc R . .
C13 C 0.7151(3) 0.77334(10) 0.9106(3) 0.0183(6) Uani 1 1 d . . .
C14 C 0.9644(3) 0.71966(11) 0.9013(3) 0.0180(6) Uani 1 1 d . . .
C15 C 0.9489(3) 0.62759(11) 0.9633(3) 0.0192(6) Uani 1 1 d . . .
C16 C 0.8737(3) 0.62549(11) 1.0884(3) 0.0215(6) Uani 1 1 d . . .
H16 H 0.8797 0.6540 1.1545 0.026 Uiso 1 1 calc R . .
C17 C 0.7900(4) 0.58135(12) 1.1154(3) 0.0253(7) Uani 1 1 d . . .
H17 H 0.7377 0.5798 1.2001 0.030 Uiso 1 1 calc R . .
C18 C 0.7821(4) 0.53951(12) 1.0198(3) 0.0267(7) Uani 1 1 d . . .
H18 H 0.7223 0.5097 1.0373 0.032 Uiso 1 1 calc R . .
C19 C 0.8616(4) 0.54144(12) 0.8990(3) 0.0269(7) Uani 1 1 d . . .
H19 H 0.8597 0.5124 0.8356 0.032 Uiso 1 1 calc R . .
C20 C 0.9438(4) 0.58509(11) 0.8696(3) 0.0236(6) Uani 1 1 d . . .
H20 H 0.9969 0.5862 0.7855 0.028 Uiso 1 1 calc R . .
N1 N 0.3135(3) 0.66908(8) 0.6366(2) 0.0187(5) Uani 1 1 d . . .
H1A H 0.2539 0.6879 0.5618 0.022 Uiso 1 1 calc R . .
N2 N 0.4674(3) 0.74030(8) 0.7151(2) 0.0171(5) Uani 1 1 d . . .
H2A H 0.4499 0.7464 0.6163 0.020 Uiso 1 1 calc R . .
N3 N 0.8021(3) 0.72623(9) 0.9167(2) 0.0200(5) Uani 1 1 d . . .
H3A H 0.7451 0.6988 0.9319 0.024 Uiso 1 1 calc R . .
N4 N 1.0325(3) 0.67264(9) 0.9289(3) 0.0214(5) Uani 1 1 d . . .
H4A H 1.1412 0.6694 0.9253 0.026 Uiso 1 1 calc R . .
S1 S 0.45891(8) 0.67319(3) 0.93695(7) 0.01809(18) Uani 1 1 d . . .
S2 S 1.08025(9) 0.76575(3) 0.83969(8) 0.02046(18) Uani 1 1 d . . .

loop_
_atom_site_aniso_label
_atom_site_aniso_U_11
_atom_site_aniso_U_22
_atom_site_aniso_U_33
_atom_site_aniso_U_23
_atom_site_aniso_U_13
_atom_site_aniso_U_12
C1 0.0202(15) 0.0193(16) 0.0249(16) -0.0005(12) 0.0048(12) 0.0018(12)
C2 0.0261(16) 0.0278(19) 0.0310(17) -0.0051(14) 0.0025(13) -0.0055(14)
C3 0.0374(19) 0.0216(18) 0.0391(19) -0.0073(14) 0.0083(15) -0.0040(15)
C4 0.0317(18) 0.0193(17) 0.0340(18) 0.0003(13) 0.0087(13) 0.0022(13)
C5 0.0222(15) 0.0214(17) 0.0235(15) -0.0009(12) 0.0044(12) 0.0001(12)
C6 0.0208(15) 0.0196(16) 0.0171(14) -0.0020(11) 0.0080(11) -0.0016(12)
C7 0.0143(13) 0.0185(15) 0.0199(14) -0.0023(11) 0.0067(10) 0.0021(11)
C8 0.0201(15) 0.0175(15) 0.0163(14) -0.0011(11) 0.0077(11) -0.0021(11)
C9 0.0179(14) 0.0210(16) 0.0193(14) 0.0039(11) 0.0073(11) -0.0009(12)
C10 0.0235(15) 0.0176(16) 0.0256(16) 0.0003(12) 0.0142(12) 0.0017(12)
C11 0.0255(16) 0.0224(17) 0.0224(16) -0.0034(12) 0.0077(12) -0.0040(13)
C12 0.0181(14) 0.0211(16) 0.0197(15) 0.0014(11) 0.0037(11) -0.0028(12)
C13 0.0179(14) 0.0172(16) 0.0210(15) 0.0037(11) 0.0069(11) 0.0018(11)
C14 0.0171(14) 0.0226(16) 0.0132(14) -0.0012(11) 0.0013(10) -0.0022(12)
C15 0.0156(14) 0.0170(15) 0.0238(15) 0.0025(11) 0.0027(11) 0.0045(11)
C16 0.0197(15) 0.0201(16) 0.0240(15) 0.0019(12) 0.0034(11) 0.0035(12)
C17 0.0236(16) 0.0291(18) 0.0243(16) 0.0065(13) 0.0075(12) 0.0045(13)
C18 0.0248(16) 0.0238(17) 0.0299(17) 0.0042(13) 0.0031(12) -0.0047(13)
C19 0.0305(17) 0.0238(17) 0.0249(16) -0.0025(13) 0.0032(12) 0.0048(13)
C20 0.0234(15) 0.0246(17) 0.0238(15) 0.0020(12) 0.0077(12) 0.0030(13)
N1 0.0214(12) 0.0153(13) 0.0174(12) 0.0014(9) 0.0002(9) 0.0018(10)
N2 0.0207(12) 0.0186(13) 0.0122(11) -0.0004(9) 0.0045(9) 0.0001(10)
N3 0.0164(12) 0.0173(13) 0.0263(13) 0.0021(10) 0.0047(9) -0.0019(10)
N4 0.0136(11) 0.0193(13) 0.0318(14) 0.0042(10) 0.0061(10) 0.0018(10)
S1 0.0171(3) 0.0204(4) 0.0169(4) 0.0012(3) 0.0042(3) -0.0005(3)
S2 0.0181(4) 0.0207(4) 0.0230(4) 0.0009(3) 0.0057(3) -0.0021(3)

loop_
_atom_type_symbol
_atom_type_description
_atom_type_scat_dispersion_real
_atom_type_scat_dispersion_imag
_atom_type_scat_source
C C 0.0033 0.0016 'International Tables Vol C Tables 4.2.6.8 and 6.1.1.4'
H H 0.0000 0.0000 'International Tables Vol C Tables 4.2.6.8 and 6.1.1.4'
N N 0.0061 0.0033 'International Tables Vol C Tables 4.2.6.8 and 6.1.1.4'
S S 0.1246 0.1234 'International Tables Vol C Tables 4.2.6.8 and 6.1.1.4'

loop_
_geom_angle_atom_site_label_1
_geom_angle_atom_site_label_2
_geom_angle_atom_site_label_3
_geom_angle
_geom_angle_site_symmetry_1
_geom_angle_site_symmetry_3
_geom_angle_publ_flag
C2 C1 C6 120.2(3) . . ?
C1 C2 C3 120.7(3) . . ?
C4 C3 C2 118.8(3) . . ?
C3 C4 C5 121.6(3) . . ?
C4 C5 C6 119.4(3) . . ?
C1 C6 C5 119.3(3) . . ?
C1 C6 N1 116.9(2) . . ?
C5 C6 N1 123.4(2) . . ?
N2 C7 N1 113.8(2) . . ?
N2 C7 S1 123.5(2) . . ?
N1 C7 S1 122.7(2) . . ?
C9 C8 C13 119.7(2) . . ?
C9 C8 N2 117.9(2) . . ?
C13 C8 N2 122.2(2) . . ?
C10 C9 C8 120.5(3) . . ?
C11 C10 C9 119.5(3) . . ?
C12 C11 C10 120.7(3) . . ?
C11 C12 C13 120.5(3) . . ?
C12 C13 C8 119.0(2) . . ?
C12 C13 N3 120.4(2) . . ?
C8 C13 N3 120.6(2) . . ?
N3 C14 N4 117.1(2) . . ?
N3 C14 S2 123.6(2) . . ?
N4 C14 S2 119.2(2) . . ?
C16 C15 C20 119.9(3) . . ?
C16 C15 N4 121.2(2) . . ?
C20 C15 N4 118.9(2) . . ?
C17 C16 C15 119.3(3) . . ?
C18 C17 C16 120.5(3) . . ?
C19 C18 C17 119.7(3) . . ?
C20 C19 C18 120.6(3) . . ?
C19 C20 C15 120.0(3) . . ?
C7 N1 C6 129.2(2) . . ?
C7 N2 C8 126.8(2) . . ?
C14 N3 C13 125.7(2) . . ?
C14 N4 C15 127.6(2) . . ?

loop_
_geom_bond_atom_site_label_1
_geom_bond_atom_site_label_2
_geom_bond_distance
_geom_bond_site_symmetry_2
_geom_bond_publ_flag
C1 C2 1.378(4) . ?
C1 C6 1.394(4) . ?
C2 C3 1.392(4) . ?
C3 C4 1.379(4) . ?
C4 C5 1.381(4) . ?
C5 C6 1.398(4) . ?
C6 N1 1.411(3) . ?
C7 N2 1.342(3) . ?
C7 N1 1.357(3) . ?
C7 S1 1.690(3) . ?
C8 C9 1.395(4) . ?
C8 C13 1.397(4) . ?
C8 N2 1.430(3) . ?
C9 C10 1.385(4) . ?
C10 C11 1.382(4) . ?
C11 C12 1.375(4) . ?
C12 C13 1.396(4) . ?
C13 N3 1.416(3) . ?
C14 N3 1.346(3) . ?
C14 N4 1.351(3) . ?
C14 S2 1.695(3) . ?
C15 C16 1.394(4) . ?
C15 C20 1.394(4) . ?
C15 N4 1.429(3) . ?
C16 C17 1.389(4) . ?
C17 C18 1.389(4) . ?
C18 C19 1.380(4) . ?
C19 C20 1.378(4) . ?

loop_
_geom_hbond_atom_site_label_D
_geom_hbond_atom_site_label_H
_geom_hbond_atom_site_label_A
_geom_hbond_distance_DH
_geom_hbond_distance_HA
_geom_hbond_distance_DA
_geom_hbond_angle_DHA
_geom_hbond_site_symmetry_A
N1 H1A S2 0.88 2.47 3.347(2) 175.3 4_475
N2 H2A S1 0.88 2.67 3.369(2) 137.2 4_575
N3 H3A S1 0.88 2.39 3.118(2) 139.9 .
N4 H4A S1 0.88 2.52 3.388(2) 171.0 1_655

loop_
_cod_related_entry_id
_cod_related_entry_database
_cod_related_entry_code
1 ChemSpider 898300
